data_7042096
loop_
_publ_author_name
'Kobylarczyk, Jedrzej'
'Pinkowicz, Dawid'
'Srebro-Hooper, Monika'
'Hooper, James'
'Podgajny, Robert'

_publ_section_title
;
 Anion-\p recognition between [M(CN)6](3-) complexes and HAT(CN)6:
 structural matching and electronic charge density modification.
;
_journal_issue 11
_journal_name_full 'Dalton transactions (Cambridge, England : 2003)'
_journal_page_first 3482
_journal_page_last 3491
_journal_paper_doi 10.1039/c7dt00293a
_journal_volume 46
_journal_year 2017
_chemical_absolute_configuration ad
_chemical_formula_moiety 'C6 Co1 N6, 3(C24 H20 P), C18 N12'
_chemical_formula_sum 'C96 H60 Co N18 P3'
_chemical_formula_weight 1617.46
_space_group_crystal_system trigonal
_space_group_IT_number 161
_space_group_name_Hall 'R 3 -2"c'
_space_group_name_H-M_alt 'R 3 c :H'
_atom_sites_solution_hydrogens geom
_audit_creation_date 2016-11-09
_audit_creation_method
;
Olex2 1.2
(compiled 2016.09.09 svn.r3337 for OlexSys, GUI svn.r5227)
;
_audit_update_record
;
2016-11-09 deposited with the CCDC.
2017-02-16 downloaded from the CCDC.
;
_cell_angle_alpha 90
_cell_angle_beta 90
_cell_angle_gamma 120
_cell_formula_units_Z 6
_cell_length_a 27.5965(6)
_cell_length_b 27.5965(6)
_cell_length_c 18.6928(5)
_cell_measurement_reflns_used 16981
_cell_measurement_temperature 120(2)
_cell_measurement_theta_max 25.06
_cell_measurement_theta_min 2.50
_cell_volume 12328.6(5)
_computing_molecular_graphics 'Olex2 (Dolomanov et al., 2009)'
_computing_publication_material 'Olex2 (Dolomanov et al., 2009)'
_computing_structure_refinement 'ShelXL (Sheldrick, 2015)'
_diffrn_ambient_temperature 120.0
_diffrn_measured_fraction_theta_full 0.996
_diffrn_measured_fraction_theta_max 0.996
_diffrn_measurement_device_type 'Bruker APEX-II CCD'
_diffrn_measurement_method '\f and \w scans'
_diffrn_radiation_type MoK\a
_diffrn_radiation_wavelength 0.71073
_diffrn_reflns_av_R_equivalents 0.0735
_diffrn_reflns_av_unetI/netI 0.0383
_diffrn_reflns_Laue_measured_fraction_full 0.996
_diffrn_reflns_Laue_measured_fraction_max 0.996
_diffrn_reflns_limit_h_max 32
_diffrn_reflns_limit_h_min -31
_diffrn_reflns_limit_k_max 28
_diffrn_reflns_limit_k_min -32
_diffrn_reflns_limit_l_max 22
_diffrn_reflns_limit_l_min -22
_diffrn_reflns_number 49834
_diffrn_reflns_point_group_measured_fraction_full 0.990
_diffrn_reflns_point_group_measured_fraction_max 0.990
_diffrn_reflns_theta_full 25.149
_diffrn_reflns_theta_max 25.149
_diffrn_reflns_theta_min 3.136
_diffrn_standards_number 0
_exptl_absorpt_coefficient_mu 0.328
_exptl_absorpt_correction_T_max 0.7452
_exptl_absorpt_correction_T_min 0.6821
_exptl_absorpt_correction_type multi-scan
_exptl_absorpt_process_details
;
SADABS-2014/5 (Bruker,2014/5) was used for absorption correction.
wR2(int) was 0.0799 before and 0.0721 after correction.
The Ratio of minimum to maximum transmission is 0.9153.
The \l/2 correction factor is Not present.
;
_exptl_crystal_colour yellow
_exptl_crystal_colour_primary yellow
_exptl_crystal_density_diffrn 1.307
_exptl_crystal_description block
_exptl_crystal_F_000 5004
_exptl_crystal_size_max 0.65
_exptl_crystal_size_mid 0.14
_exptl_crystal_size_min 0.12
_refine_diff_density_max 0.250
_refine_diff_density_min -0.277
_refine_diff_density_rms 0.039
_refine_ls_abs_structure_details
;
 Flack x determined using 1914 quotients [(I+)-(I-)]/[(I+)+(I-)]
 (Parsons, Flack and Wagner, Acta Cryst. B69 (2013) 249-259).
;
_refine_ls_abs_structure_Flack 0.016(8)
_refine_ls_extinction_coef 0.00013(4)
_refine_ls_extinction_expression Fc^*^=kFc[1+0.001xFc^2^\l^3^/sin(2\q)]^-1/4^
_refine_ls_extinction_method 'SHELXL-2014/7 (Sheldrick 2014'
_refine_ls_goodness_of_fit_ref 1.042
_refine_ls_hydrogen_treatment constr
_refine_ls_matrix_type full
_refine_ls_number_parameters 356
_refine_ls_number_reflns 4871
_refine_ls_number_restraints 1
_refine_ls_restrained_S_all 1.041
_refine_ls_R_factor_all 0.0412
_refine_ls_R_factor_gt 0.0321
_refine_ls_shift/su_max 0.001
_refine_ls_shift/su_mean 0.000
_refine_ls_structure_factor_coef Fsqd
_refine_ls_weighting_details 'w=1/[\s^2^(Fo^2^)+(0.0258P)^2^+11.3672P] where P=(Fo^2^+2Fc^2^)/3'
_refine_ls_weighting_scheme calc
_refine_ls_wR_factor_gt 0.0630
_refine_ls_wR_factor_ref 0.0659
_reflns_Friedel_coverage 0.982
_reflns_Friedel_fraction_full 0.985
_reflns_Friedel_fraction_max 0.985
_reflns_number_gt 4366
_reflns_number_total 4871
_reflns_threshold_expression 'I > 2\s(I)'
_cod_data_source_file c7dt00293a2.cif
_cod_data_source_block jk004
_cod_depositor_comments 'Adding full bibliography for 7042093--7042096.cif.'
_cod_original_cell_volume 12328.6(6)
_cod_database_code 7042096
_shelx_space_group_comment
;
The symmetry employed for this shelxl refinement is uniquely defined
by the following loop, which should always be used as a source of
symmetry information in preference to the above space-group names.
They are only intended as comments.
;
_shelx_estimated_absorpt_t_max 0.962
_shelx_estimated_absorpt_t_min 0.815
_olex2_refinement_description
;
1. Fixed Uiso
 At 1.2 times of:
  All C(H) groups
2.a Aromatic/amide H refined with riding coordinates:
 C24(H24), C26(H26), C12(H12), C28(H28), C23(H23), C19(H19), C10(H10),
 C17(H17), C20(H20), C22(H22), C18(H18), C11(H11), C32(H32), C13(H13), C16(H16),
  C14(H14), C31(H31), C25(H25), C29(H29), C30(H30)
;
_shelx_shelxl_version_number 2014/7
_olex2_submission_special_instructions 'No special instructions were received'

loop_
_space_group_symop_id
_space_group_symop_operation_xyz
1 'x, y, z'
2 '-y, x-y, z'
3 '-x+y, -x, z'
4 '-y, -x, z+1/2'
5 '-x+y, y, z+1/2'
6 'x, x-y, z+1/2'
7 'x+2/3, y+1/3, z+1/3'
8 '-y+2/3, x-y+1/3, z+1/3'
9 '-x+y+2/3, -x+1/3, z+1/3'
10 '-y+2/3, -x+1/3, z+5/6'
11 '-x+y+2/3, y+1/3, z+5/6'
12 'x+2/3, x-y+1/3, z+5/6'
13 'x+1/3, y+2/3, z+2/3'
14 '-y+1/3, x-y+2/3, z+2/3'
15 '-x+y+1/3, -x+2/3, z+2/3'
16 '-y+1/3, -x+2/3, z+7/6'
17 '-x+y+1/3, y+2/3, z+7/6'
18 'x+1/3, x-y+2/3, z+7/6'

loop_
_atom_site_label
_atom_site_type_symbol
_atom_site_fract_x
_atom_site_fract_y
_atom_site_fract_z
_atom_site_U_iso_or_equiv
_atom_site_adp_type
_atom_site_occupancy
_atom_site_site_symmetry_order
_atom_site_calc_flag
_atom_site_refinement_flags_posn
_atom_site_refinement_flags_adp
_atom_site_refinement_flags_occupancy
Co1 Co 0.6667 0.3333 0.74351(4) 0.01422(17) Uani 1 3 d S T P
P002 P 0.58121(4) 0.62648(4) 0.32339(5) 0.0175(2) Uani 1 1 d . . .
N4 N 0.59488(11) 0.37618(11) 0.50105(14) 0.0139(6) Uani 1 1 d . . .
N5 N 0.71185(11) 0.44856(11) 0.49618(15) 0.0160(6) Uani 1 1 d . . .
N3 N 0.55062(13) 0.47021(13) 0.51603(16) 0.0289(8) Uani 1 1 d . . .
C4 C 0.61809(14) 0.43127(14) 0.50104(17) 0.0155(7) Uani 1 1 d . . .
C5 C 0.63045(14) 0.35662(13) 0.49889(18) 0.0128(7) Uani 1 1 d . . .
N2 N 0.65421(13) 0.42056(12) 0.65580(16) 0.0233(7) Uani 1 1 d . . .
C7 C 0.67631(14) 0.46728(13) 0.49659(19) 0.0168(7) Uani 1 1 d . . .
N1 N 0.57695(12) 0.33280(12) 0.83982(17) 0.0232(7) Uani 1 1 d . . .
N6 N 0.71687(15) 0.57423(13) 0.4838(2) 0.0466(10) Uani 1 1 d . . .
C6 C 0.68890(13) 0.39265(13) 0.49816(17) 0.0124(7) Uani 1 1 d . . .
C8 C 0.69953(15) 0.52745(15) 0.4905(2) 0.0256(8) Uani 1 1 d . . .
C3 C 0.58031(14) 0.45316(13) 0.50797(18) 0.0193(8) Uani 1 1 d . . .
C24 C 0.50930(17) 0.69721(17) 0.1618(2) 0.0313(9) Uani 1 1 d . . .
H24 H 0.4941 0.7122 0.1287 0.038 Uiso 1 1 calc R . .
C26 C 0.58801(15) 0.70584(15) 0.22723(19) 0.0234(8) Uani 1 1 d . . .
H26 H 0.6266 0.7266 0.2390 0.028 Uiso 1 1 calc R . .
C21 C 0.55393(14) 0.65383(14) 0.25820(18) 0.0186(8) Uani 1 1 d . . .
C12 C 0.76123(16) 0.76709(18) 0.3515(2) 0.0365(10) Uani 1 1 d . . .
H12 H 0.7982 0.7979 0.3552 0.044 Uiso 1 1 calc R . .
C28 C 0.5511(2) 0.53806(16) 0.2291(2) 0.0383(11) Uani 1 1 d . . .
H28 H 0.5254 0.5478 0.2094 0.046 Uiso 1 1 calc R . .
C23 C 0.47515(15) 0.64550(17) 0.19229(19) 0.0294(9) Uani 1 1 d . . .
H23 H 0.4366 0.6250 0.1803 0.035 Uiso 1 1 calc R . .
C19 C 0.46927(15) 0.61894(15) 0.47061(19) 0.0243(9) Uani 1 1 d . . .
H19 H 0.4458 0.6347 0.4769 0.029 Uiso 1 1 calc R . .
C15 C 0.53825(14) 0.61003(14) 0.40210(18) 0.0197(8) Uani 1 1 d . . .
C10 C 0.69343(15) 0.68405(16) 0.2914(2) 0.0274(9) Uani 1 1 d . . .
H10 H 0.6839 0.6574 0.2542 0.033 Uiso 1 1 calc R . .
C17 C 0.5018(2) 0.5585(2) 0.5108(3) 0.0562(15) Uani 1 1 d . . .
H17 H 0.5010 0.5328 0.5453 0.067 Uiso 1 1 calc R . .
C20 C 0.50438(14) 0.63364(15) 0.41166(19) 0.0220(8) Uani 1 1 d . . .
H20 H 0.5053 0.6598 0.3778 0.026 Uiso 1 1 calc R . .
C22 C 0.49722(15) 0.62359(16) 0.24042(19) 0.0257(8) Uani 1 1 d . . .
H22 H 0.4738 0.5880 0.2614 0.031 Uiso 1 1 calc R . .
C18 C 0.46839(17) 0.58152(18) 0.5200(2) 0.0389(11) Uani 1 1 d . . .
H18 H 0.4445 0.5717 0.5605 0.047 Uiso 1 1 calc R . .
C11 C 0.74771(15) 0.72821(17) 0.2974(2) 0.0323(9) Uani 1 1 d . . .
H11 H 0.7756 0.7318 0.2646 0.039 Uiso 1 1 calc R . .
C32 C 0.61932(17) 0.55103(16) 0.3180(2) 0.0370(10) Uani 1 1 d . . .
H32 H 0.6408 0.5699 0.3591 0.044 Uiso 1 1 calc R . .
C2 C 0.66046(13) 0.38796(14) 0.68677(18) 0.0166(7) Uani 1 1 d . . .
C9 C 0.65259(14) 0.67875(14) 0.34015(18) 0.0198(8) Uani 1 1 d . . .
C27 C 0.58271(15) 0.56636(14) 0.2886(2) 0.0254(8) Uani 1 1 d . . .
C1 C 0.60990(14) 0.33192(14) 0.80324(18) 0.0169(8) Uani 1 1 d . . .
C13 C 0.72108(17) 0.76121(18) 0.4000(2) 0.0399(11) Uani 1 1 d . . .
H13 H 0.7309 0.7876 0.4376 0.048 Uiso 1 1 calc R . .
C16 C 0.53687(19) 0.57210(19) 0.4516(2) 0.0431(12) Uani 1 1 d . . .
H16 H 0.5596 0.5555 0.4454 0.052 Uiso 1 1 calc R . .
C14 C 0.66669(15) 0.71743(16) 0.3945(2) 0.0280(9) Uani 1 1 d . . .
H14 H 0.6392 0.7140 0.4279 0.034 Uiso 1 1 calc R . .
C31 C 0.6244(2) 0.50803(18) 0.2872(3) 0.0560(16) Uani 1 1 d . . .
H31 H 0.6490 0.4971 0.3075 0.067 Uiso 1 1 calc R . .
C25 C 0.56534(17) 0.72714(16) 0.1792(2) 0.0306(9) Uani 1 1 d . . .
H25 H 0.5886 0.7627 0.1579 0.037 Uiso 1 1 calc R . .
C29 C 0.5571(3) 0.49554(18) 0.1985(3) 0.0563(15) Uani 1 1 d . . .
H29 H 0.5357 0.4765 0.1575 0.068 Uiso 1 1 calc R . .
C30 C 0.5935(2) 0.48104(18) 0.2269(3) 0.0598(17) Uani 1 1 d . . .
H30 H 0.5977 0.4522 0.2052 0.072 Uiso 1 1 calc R . .

loop_
_atom_site_aniso_label
_atom_site_aniso_U_11
_atom_site_aniso_U_22
_atom_site_aniso_U_33
_atom_site_aniso_U_23
_atom_site_aniso_U_13
_atom_site_aniso_U_12
Co1 0.0160(2) 0.0160(2) 0.0107(3) 0.000 0.000 0.00798(11)
P002 0.0194(5) 0.0175(4) 0.0185(5) 0.0031(4) 0.0030(4) 0.0113(4)
N4 0.0150(14) 0.0169(15) 0.0116(15) -0.0019(12) -0.0011(12) 0.0094(12)
N5 0.0177(15) 0.0164(15) 0.0138(15) -0.0001(12) 0.0006(12) 0.0086(13)
N3 0.0305(18) 0.0283(18) 0.036(2) -0.0016(14) 0.0002(14) 0.0210(16)
C4 0.0173(18) 0.0178(18) 0.0144(17) 0.0022(13) 0.0026(14) 0.0111(15)
C5 0.0179(17) 0.0157(17) 0.0067(16) 0.0005(13) -0.0005(14) 0.0097(14)
N2 0.0284(17) 0.0261(17) 0.0158(16) 0.0051(13) 0.0024(13) 0.0138(14)
C7 0.022(2) 0.0137(16) 0.0140(17) -0.0002(14) 0.0009(14) 0.0080(15)
N1 0.0277(17) 0.0218(17) 0.0234(17) 0.0052(13) 0.0065(14) 0.0148(14)
N6 0.039(2) 0.0197(19) 0.082(3) 0.0083(18) 0.017(2) 0.0150(17)
C6 0.0158(17) 0.0146(17) 0.0065(17) 0.0006(13) -0.0006(14) 0.0075(14)
C8 0.022(2) 0.022(2) 0.036(2) 0.0015(17) 0.0087(16) 0.0142(17)
C3 0.0201(18) 0.0144(17) 0.0199(19) 0.0008(14) -0.0018(15) 0.0060(15)
C24 0.040(2) 0.047(3) 0.022(2) 0.0010(19) -0.0017(18) 0.033(2)
C26 0.024(2) 0.024(2) 0.023(2) -0.0016(16) -0.0031(15) 0.0128(17)
C21 0.0202(19) 0.0218(18) 0.0173(18) 0.0008(15) 0.0014(14) 0.0132(16)
C12 0.020(2) 0.047(3) 0.029(2) 0.005(2) -0.0038(18) 0.0065(19)
C28 0.064(3) 0.023(2) 0.026(2) 0.0041(18) 0.013(2) 0.021(2)
C23 0.022(2) 0.053(3) 0.020(2) -0.0065(19) -0.0036(16) 0.0234(19)
C19 0.021(2) 0.029(2) 0.027(2) -0.0054(17) -0.0001(16) 0.0162(17)
C15 0.0178(18) 0.0200(18) 0.0212(19) 0.0034(15) 0.0042(15) 0.0093(15)
C10 0.027(2) 0.030(2) 0.029(2) 0.0033(17) 0.0039(16) 0.0164(18)
C17 0.077(4) 0.070(3) 0.050(3) 0.041(3) 0.039(3) 0.058(3)
C20 0.0239(19) 0.024(2) 0.021(2) 0.0003(15) -0.0019(15) 0.0142(16)
C22 0.0222(19) 0.032(2) 0.020(2) -0.0007(17) 0.0021(15) 0.0110(17)
C18 0.042(2) 0.044(3) 0.038(3) 0.016(2) 0.025(2) 0.027(2)
C11 0.021(2) 0.044(2) 0.031(2) 0.0076(19) 0.0054(17) 0.0151(19)
C32 0.031(2) 0.028(2) 0.058(3) 0.015(2) 0.018(2) 0.0193(19)
C2 0.0136(17) 0.0184(19) 0.0126(17) -0.0007(15) 0.0021(14) 0.0042(15)
C9 0.0193(17) 0.027(2) 0.0168(19) 0.0081(15) 0.0003(14) 0.0145(16)
C27 0.029(2) 0.0195(19) 0.030(2) 0.0080(16) 0.0160(17) 0.0131(16)
C1 0.0208(19) 0.0129(18) 0.0162(18) 0.0017(14) -0.0033(15) 0.0078(15)
C13 0.030(2) 0.047(3) 0.028(2) -0.0077(19) -0.0045(18) 0.008(2)
C16 0.055(3) 0.055(3) 0.044(3) 0.029(2) 0.027(2) 0.046(3)
C14 0.025(2) 0.038(2) 0.0192(19) 0.0003(17) 0.0010(16) 0.0148(19)
C31 0.047(3) 0.029(2) 0.103(5) 0.033(3) 0.049(3) 0.027(2)
C25 0.041(2) 0.028(2) 0.028(2) 0.0063(17) -0.0043(18) 0.0209(19)
C29 0.101(4) 0.026(2) 0.036(3) 0.003(2) 0.032(3) 0.027(3)
C30 0.084(4) 0.022(2) 0.072(4) 0.013(3) 0.057(3) 0.025(3)

loop_
_atom_type_symbol
_atom_type_description
_atom_type_scat_dispersion_real
_atom_type_scat_dispersion_imag
_atom_type_scat_source
C C 0.0033 0.0016 'International Tables Vol C Tables 4.2.6.8 and 6.1.1.4'
N N 0.0061 0.0033 'International Tables Vol C Tables 4.2.6.8 and 6.1.1.4'
P P 0.1023 0.0942 'International Tables Vol C Tables 4.2.6.8 and 6.1.1.4'
Co Co 0.3494 0.9721 'International Tables Vol C Tables 4.2.6.8 and 6.1.1.4'
H H 0.0000 0.0000 'International Tables Vol C Tables 4.2.6.8 and 6.1.1.4'

loop_
_geom_angle_atom_site_label_1
_geom_angle_atom_site_label_2
_geom_angle_atom_site_label_3
_geom_angle
_geom_angle_site_symmetry_1
_geom_angle_site_symmetry_3
C2 Co1 C2 92.41(14) 3_665 2_655
C2 Co1 C2 92.41(14) 2_655 .
C2 Co1 C2 92.42(14) 3_665 .
C1 Co1 C2 175.96(15) 2_655 .
C1 Co1 C2 91.59(14) . 2_655
C1 Co1 C2 86.82(13) . .
C1 Co1 C2 175.95(16) . 3_665
C1 Co1 C2 91.59(14) 2_655 3_665
C1 Co1 C2 86.82(13) 2_655 2_655
C1 Co1 C2 175.95(15) 3_665 2_655
C1 Co1 C2 91.59(14) 3_665 .
C1 Co1 C2 86.82(13) 3_665 3_665
C1 Co1 C1 89.23(14) 2_655 .
C1 Co1 C1 89.22(14) 2_655 3_665
C1 Co1 C1 89.22(14) 3_665 .
C21 P002 C15 107.51(16) . .
C21 P002 C9 107.75(16) . .
C21 P002 C27 110.56(16) . .
C15 P002 C27 112.25(16) . .
C9 P002 C15 112.34(17) . .
C9 P002 C27 106.37(16) . .
C4 N4 C5 115.7(3) . .
C7 N5 C6 115.7(3) . .
N4 C4 C7 122.5(3) . .
N4 C4 C3 116.3(3) . .
C7 C4 C3 121.1(3) . .
N4 C5 C6 121.9(3) . .
N4 C5 C6 118.2(3) . 2_655
C6 C5 C6 119.9(4) . 2_655
N5 C7 C4 122.3(3) . .
N5 C7 C8 117.2(3) . .
C4 C7 C8 120.4(3) . .
N5 C6 C5 118.2(3) . 3_665
N5 C6 C5 121.7(3) . .
C5 C6 C5 120.1(4) . 3_665
N6 C8 C7 178.0(5) . .
N3 C3 C4 177.5(4) . .
C23 C24 H24 119.9 . .
C25 C24 H24 119.9 . .
C25 C24 C23 120.2(3) . .
C21 C26 H26 120.2 . .
C25 C26 H26 120.2 . .
C25 C26 C21 119.6(3) . .
C26 C21 P002 120.7(3) . .
C26 C21 C22 119.7(3) . .
C22 C21 P002 119.5(3) . .
C11 C12 H12 120.0 . .
C13 C12 H12 120.0 . .
C13 C12 C11 120.0(4) . .
C27 C28 H28 120.0 . .
C27 C28 C29 119.9(5) . .
C29 C28 H28 120.0 . .
C24 C23 H23 120.1 . .
C24 C23 C22 119.9(3) . .
C22 C23 H23 120.1 . .
C20 C19 H19 120.0 . .
C18 C19 H19 120.0 . .
C18 C19 C20 120.0(3) . .
C20 C15 P002 119.9(3) . .
C16 C15 P002 120.2(3) . .
C16 C15 C20 119.8(3) . .
C11 C10 H10 120.0 . .
C11 C10 C9 120.0(4) . .
C9 C10 H10 120.0 . .
C18 C17 H17 119.6 . .
C18 C17 C16 120.9(4) . .
C16 C17 H17 119.6 . .
C19 C20 C15 120.0(3) . .
C19 C20 H20 120.0 . .
C15 C20 H20 120.0 . .
C21 C22 H22 120.0 . .
C23 C22 C21 120.0(3) . .
C23 C22 H22 120.0 . .
C19 C18 H18 119.9 . .
C17 C18 C19 120.2(4) . .
C17 C18 H18 119.9 . .
C12 C11 C10 119.7(4) . .
C12 C11 H11 120.1 . .
C10 C11 H11 120.1 . .
C27 C32 H32 120.2 . .
C31 C32 H32 120.2 . .
C31 C32 C27 119.7(5) . .
N2 C2 Co1 175.6(3) . .
C10 C9 P002 118.3(3) . .
C14 C9 P002 121.4(3) . .
C14 C9 C10 119.8(3) . .
C28 C27 P002 120.7(3) . .
C28 C27 C32 119.6(4) . .
C32 C27 P002 119.5(3) . .
N1 C1 Co1 177.8(3) . .
C12 C13 H13 119.6 . .
C12 C13 C14 120.9(4) . .
C14 C13 H13 119.6 . .
C15 C16 C17 119.2(4) . .
C15 C16 H16 120.4 . .
C17 C16 H16 120.4 . .
C9 C14 C13 119.5(4) . .
C9 C14 H14 120.2 . .
C13 C14 H14 120.2 . .
C32 C31 H31 120.0 . .
C30 C31 C32 120.0(5) . .
C30 C31 H31 120.0 . .
C24 C25 C26 120.6(4) . .
C24 C25 H25 119.7 . .
C26 C25 H25 119.7 . .
C28 C29 H29 119.8 . .
C30 C29 C28 120.3(5) . .
C30 C29 H29 119.8 . .
C31 C30 H30 119.8 . .
C29 C30 C31 120.4(4) . .
C29 C30 H30 119.8 . .

loop_
_geom_bond_atom_site_label_1
_geom_bond_atom_site_label_2
_geom_bond_distance
_geom_bond_site_symmetry_2
Co1 C2 1.920(4) 2_655
Co1 C2 1.920(4) .
Co1 C2 1.920(4) 3_665
Co1 C1 1.908(4) .
Co1 C1 1.908(4) 3_665
Co1 C1 1.908(4) 2_655
P002 C21 1.786(3) .
P002 C15 1.800(3) .
P002 C9 1.794(3) .
P002 C27 1.802(4) .
N4 C4 1.322(4) .
N4 C5 1.336(4) .
N5 C7 1.317(4) .
N5 C6 1.344(4) .
N3 C3 1.141(4) .
C4 C7 1.407(5) .
C4 C3 1.448(5) .
C5 C6 1.456(5) 2_655
C5 C6 1.410(5) .
N2 C2 1.153(4) .
C7 C8 1.455(5) .
N1 C1 1.147(4) .
N6 C8 1.137(4) .
C6 C5 1.456(5) 3_665
C24 H24 0.9500 .
C24 C23 1.380(5) .
C24 C25 1.379(5) .
C26 H26 0.9500 .
C26 C21 1.389(5) .
C26 C25 1.383(5) .
C21 C22 1.396(5) .
C12 H12 0.9500 .
C12 C11 1.382(5) .
C12 C13 1.377(6) .
C28 H28 0.9500 .
C28 C27 1.387(6) .
C28 C29 1.388(6) .
C23 H23 0.9500 .
C23 C22 1.383(5) .
C19 H19 0.9500 .
C19 C20 1.387(5) .
C19 C18 1.376(5) .
C15 C20 1.392(5) .
C15 C16 1.384(5) .
C10 H10 0.9500 .
C10 C11 1.384(5) .
C10 C9 1.399(5) .
C17 H17 0.9500 .
C17 C18 1.367(6) .
C17 C16 1.393(6) .
C20 H20 0.9500 .
C22 H22 0.9500 .
C18 H18 0.9500 .
C11 H11 0.9500 .
C32 H32 0.9500 .
C32 C27 1.390(5) .
C32 C31 1.388(6) .
C9 C14 1.381(5) .
C13 H13 0.9500 .
C13 C14 1.382(5) .
C16 H16 0.9500 .
C14 H14 0.9500 .
C31 H31 0.9500 .
C31 C30 1.386(7) .
C25 H25 0.9500 .
C29 H29 0.9500 .
C29 C30 1.361(8) .
C30 H30 0.9500 .
